data_4515576
loop_
_publ_author_name
'Teng, Huai-Long'
'Ma, Yuanhong'
'Zhan, Gu'
'Nishiura, Masayoshi'
'Hou, Zhaomin'

_publ_section_title
;
 Asymmetric C(sp)--H Addition of Terminal Alkynes to Cyclopropenes by a
 Chiral Gadolinium Catalyst
;
_journal_issue 5
_journal_name_full 'ACS Catalysis'
_journal_page_first 4705
_journal_paper_doi 10.1021/acscatal.8b01189
_journal_volume 8
_journal_year 2018
_chemical_absolute_configuration ad
_chemical_formula_moiety 'C19 H17 Cl O'
_chemical_formula_sum 'C19 H17 Cl O'
_chemical_formula_weight 296.77
_space_group_crystal_system orthorhombic
_space_group_IT_number 19
_space_group_name_Hall 'P 2ac 2ab'
_space_group_name_H-M_alt 'P 21 21 21'
_atom_sites_solution_hydrogens geom
_audit_creation_method SHELXL-2018/1
_cell_angle_alpha 90
_cell_angle_beta 90
_cell_angle_gamma 90
_cell_formula_units_Z 4
_cell_length_a 5.6120(9)
_cell_length_b 7.5305(14)
_cell_length_c 37.033(6)
_cell_measurement_reflns_used 278
_cell_measurement_temperature 173(2)
_cell_measurement_theta_max 25
_cell_measurement_theta_min 2
_cell_volume 1565.1(5)
_computing_cell_refinement 'Bruker SMART APEX3 v2016.1-0'
_computing_data_collection 'Bruker SMART APEX3 v2016.1-0'
_computing_data_reduction 'Bruker SMART APEX3 v2016.1-0'
_computing_molecular_graphics 'Ortep-3 for Windows (Farrugia, 2012)'
_computing_publication_material 'WinGX publication routines (Farrugia, 2012)'
_computing_structure_refinement 'SHELXL-2018/1 (Sheldrick, 2018)'
_computing_structure_solution 'SHELXT 2014/5 (Sheldrick, 2014)'
_diffrn_ambient_temperature 173(2)
_diffrn_measured_fraction_theta_full 0.997
_diffrn_measured_fraction_theta_max 0.997
_diffrn_measurement_device_type 'Bruker D8Quest with CMOS'
_diffrn_measurement_method 'phi and omega scan'
_diffrn_radiation_type MoK\a
_diffrn_radiation_wavelength 0.71073
_diffrn_reflns_av_R_equivalents 0.0859
_diffrn_reflns_av_unetI/netI 0.0632
_diffrn_reflns_Laue_measured_fraction_full 0.997
_diffrn_reflns_Laue_measured_fraction_max 0.997
_diffrn_reflns_limit_h_max 5
_diffrn_reflns_limit_h_min -6
_diffrn_reflns_limit_k_max 8
_diffrn_reflns_limit_k_min -8
_diffrn_reflns_limit_l_max 44
_diffrn_reflns_limit_l_min -44
_diffrn_reflns_number 13675
_diffrn_reflns_point_group_measured_fraction_full 0.993
_diffrn_reflns_point_group_measured_fraction_max 0.993
_diffrn_reflns_theta_full 25.068
_diffrn_reflns_theta_max 25.068
_diffrn_reflns_theta_min 1.100
_exptl_absorpt_coefficient_mu 0.240
_exptl_absorpt_correction_T_max 0.650
_exptl_absorpt_correction_T_min 0.594
_exptl_absorpt_correction_type multi-scan
_exptl_absorpt_process_details SADABS
_exptl_crystal_colour colorless
_exptl_crystal_density_diffrn 1.260
_exptl_crystal_description block
_exptl_crystal_F_000 624
_exptl_crystal_size_max 0.300
_exptl_crystal_size_mid 0.250
_exptl_crystal_size_min 0.250
_refine_diff_density_max 0.257
_refine_diff_density_min -0.296
_refine_diff_density_rms 0.068
_refine_ls_abs_structure_details
;
 Flack x determined using 928 quotients [(I+)-(I-)]/[(I+)+(I-)]
 (Parsons, Flack and Wagner, Acta Cryst. B69 (2013) 249-259).
;
_refine_ls_abs_structure_Flack 0.10(6)
_refine_ls_extinction_method none
_refine_ls_goodness_of_fit_ref 1.049
_refine_ls_hydrogen_treatment constr
_refine_ls_matrix_type full
_refine_ls_number_parameters 192
_refine_ls_number_reflns 2750
_refine_ls_number_restraints 0
_refine_ls_restrained_S_all 1.049
_refine_ls_R_factor_all 0.0532
_refine_ls_R_factor_gt 0.0491
_refine_ls_shift/su_max 0.001
_refine_ls_shift/su_mean 0.000
_refine_ls_structure_factor_coef Fsqd
_refine_ls_weighting_details 'w=1/[\s^2^(Fo^2^)+(0.0736P)^2^+0.3497P] where P=(Fo^2^+2Fc^2^)/3'
_refine_ls_weighting_scheme calc
_refine_ls_wR_factor_gt 0.1252
_refine_ls_wR_factor_ref 0.1301
_reflns_Friedel_coverage 0.660
_reflns_Friedel_fraction_full 0.988
_reflns_Friedel_fraction_max 0.988
_reflns_number_gt 2540
_reflns_number_total 2750
_reflns_threshold_expression 'I > 2\s(I)'
_cod_data_source_file cs8b01189_si_002.cif
_cod_data_source_block 3g
_cod_original_cell_volume 1565.0(5)
_cod_database_code 4515576
_shelx_shelxl_version_number 2018/1
_shelx_space_group_comment
;
The symmetry employed for this shelxl refinement is uniquely defined
by the following loop, which should always be used as a source of
symmetry information in preference to the above space-group names.
They are only intended as comments.
;
_shelx_estimated_absorpt_t_min 0.931
_shelx_estimated_absorpt_t_max 0.942

loop_
_space_group_symop_operation_xyz
'x, y, z'
'-x+1/2, -y, z+1/2'
'x+1/2, -y+1/2, -z'
'-x, y+1/2, -z+1/2'

loop_
_atom_site_label
_atom_site_type_symbol
_atom_site_fract_x
_atom_site_fract_y
_atom_site_fract_z
_atom_site_U_iso_or_equiv
_atom_site_adp_type
_atom_site_occupancy
_atom_site_site_symmetry_order
_atom_site_calc_flag
_atom_site_refinement_flags_posn
_atom_site_refinement_flags_adp
Cl1 Cl 0.3945(2) -0.01997(13) 0.56853(2) 0.0442(3) Uani 1 1 d . .
O1 O 0.9083(5) -0.1673(3) 0.18033(6) 0.0388(6) Uani 1 1 d . .
C4 C 0.4532(8) 0.1842(5) 0.39195(9) 0.0385(9) Uani 1 1 d . .
H4A H 0.433074 0.189287 0.365688 0.058 Uiso 1 1 calc R U
H4B H 0.623253 0.177021 0.397791 0.058 Uiso 1 1 calc R U
H4C H 0.385197 0.291291 0.402898 0.058 Uiso 1 1 calc R U
C2 C 0.3269(6) 0.0223(5) 0.40658(8) 0.0280(8) Uani 1 1 d . .
C3 C 0.1100(7) -0.0408(6) 0.38742(9) 0.0391(9) Uani 1 1 d . .
H3A H 0.057576 0.026498 0.365875 0.047 Uiso 1 1 calc R U
H3B H -0.020833 -0.090666 0.402206 0.047 Uiso 1 1 calc R U
C1 C 0.3380(7) -0.1478(5) 0.38446(8) 0.0315(8) Uani 1 1 d . .
H1 H 0.340771 -0.259911 0.398907 0.038 Uiso 1 1 calc R U
C5 C 0.3388(6) 0.0036(4) 0.44693(8) 0.0247(7) Uani 1 1 d . .
C6 C 0.1644(6) 0.0806(5) 0.46855(9) 0.0297(8) Uani 1 1 d . .
H6 H 0.032584 0.138400 0.457571 0.036 Uiso 1 1 calc R U
C7 C 0.1802(7) 0.0742(5) 0.50600(9) 0.0317(8) Uani 1 1 d . .
H7 H 0.059969 0.126420 0.520607 0.038 Uiso 1 1 calc R U
C8 C 0.3727(6) -0.0089(4) 0.52155(8) 0.0283(7) Uani 1 1 d . .
C9 C 0.5483(7) -0.0868(5) 0.50099(9) 0.0321(8) Uani 1 1 d . .
H9 H 0.679203 -0.144916 0.512163 0.039 Uiso 1 1 calc R U
C10 C 0.5308(6) -0.0787(5) 0.46369(9) 0.0307(8) Uani 1 1 d . .
H10 H 0.652537 -0.130506 0.449304 0.037 Uiso 1 1 calc R U
C11 C 0.4614(7) -0.1562(5) 0.35047(9) 0.0321(8) Uani 1 1 d . .
C12 C 0.5589(6) -0.1590(5) 0.32172(9) 0.0299(8) Uani 1 1 d . .
C13 C 0.6593(6) -0.1618(4) 0.28592(8) 0.0247(7) Uani 1 1 d . .
C14 C 0.8699(6) -0.0757(5) 0.27774(8) 0.0277(7) Uani 1 1 d . .
H14 H 0.955682 -0.017589 0.296447 0.033 Uiso 1 1 calc R U
C15 C 0.9587(6) -0.0722(5) 0.24279(8) 0.0278(7) Uani 1 1 d . .
H15 H 1.102484 -0.010868 0.237517 0.033 Uiso 1 1 calc R U
C16 C 0.8357(6) -0.1589(4) 0.21577(8) 0.0256(7) Uani 1 1 d . .
C17 C 0.6271(6) -0.2487(5) 0.22337(8) 0.0294(8) Uani 1 1 d . .
H17 H 0.544526 -0.309238 0.204653 0.035 Uiso 1 1 calc R U
C18 C 0.5380(6) -0.2505(4) 0.25825(8) 0.0277(8) Uani 1 1 d . .
H18 H 0.394250 -0.312135 0.263408 0.033 Uiso 1 1 calc R U
C19 C 1.0905(8) -0.0465(6) 0.16913(10) 0.0487(11) Uani 1 1 d . .
H19A H 1.037946 0.075644 0.173588 0.073 Uiso 1 1 calc R U
H19B H 1.121758 -0.062458 0.143298 0.073 Uiso 1 1 calc R U
H19C H 1.236529 -0.069944 0.182828 0.073 Uiso 1 1 calc R U

loop_
_atom_site_aniso_label
_atom_site_aniso_U_11
_atom_site_aniso_U_22
_atom_site_aniso_U_33
_atom_site_aniso_U_23
_atom_site_aniso_U_13
_atom_site_aniso_U_12
Cl1 0.0664(7) 0.0475(6) 0.0187(4) -0.0015(4) -0.0051(4) 0.0031(5)
O1 0.0548(17) 0.0427(14) 0.0190(11) -0.0043(10) 0.0070(12) -0.0101(13)
C4 0.053(2) 0.036(2) 0.0270(17) 0.0047(16) 0.0023(17) -0.0022(18)
C2 0.0341(18) 0.0302(19) 0.0197(15) 0.0010(13) 0.0021(13) 0.0020(16)
C3 0.0305(18) 0.061(2) 0.0259(17) -0.0013(16) 0.0020(15) -0.0036(19)
C1 0.038(2) 0.0337(19) 0.0225(17) -0.0015(14) 0.0090(15) -0.0034(16)
C5 0.0262(17) 0.0256(17) 0.0223(16) 0.0005(13) 0.0027(12) -0.0025(14)
C6 0.0289(18) 0.0336(19) 0.0266(16) 0.0003(14) 0.0012(14) 0.0063(16)
C7 0.0339(19) 0.0334(19) 0.0279(17) -0.0033(14) 0.0074(14) 0.0052(16)
C8 0.0382(19) 0.0274(17) 0.0194(15) -0.0004(13) -0.0001(14) -0.0062(16)
C9 0.0297(19) 0.0346(19) 0.0320(18) 0.0015(15) -0.0060(14) 0.0049(15)
C10 0.0281(17) 0.0350(19) 0.0290(17) -0.0011(15) 0.0042(14) 0.0051(15)
C11 0.040(2) 0.0301(18) 0.0258(17) -0.0004(15) 0.0040(15) -0.0014(16)
C12 0.0357(19) 0.0277(17) 0.0263(17) 0.0000(14) 0.0043(15) 0.0009(15)
C13 0.0289(17) 0.0259(16) 0.0193(15) -0.0002(13) 0.0012(13) 0.0049(14)
C14 0.0335(18) 0.0295(17) 0.0200(15) -0.0033(12) -0.0029(14) -0.0019(15)
C15 0.0268(17) 0.0316(18) 0.0250(16) 0.0011(14) 0.0006(13) -0.0021(15)
C16 0.0358(18) 0.0249(16) 0.0161(14) -0.0011(13) 0.0014(13) 0.0043(15)
C17 0.036(2) 0.0293(18) 0.0228(16) -0.0032(13) -0.0064(15) -0.0030(16)
C18 0.0276(19) 0.0307(18) 0.0247(17) 0.0003(14) 0.0004(14) -0.0031(15)
C19 0.057(3) 0.064(3) 0.0252(17) 0.0022(18) 0.0118(18) -0.013(2)

loop_
_atom_type_symbol
_atom_type_description
_atom_type_scat_dispersion_real
_atom_type_scat_dispersion_imag
_atom_type_scat_source
C C 0.0033 0.0016 'International Tables Vol C Tables 4.2.6.8 and 6.1.1.4'
H H 0.0000 0.0000 'International Tables Vol C Tables 4.2.6.8 and 6.1.1.4'
O O 0.0106 0.0060 'International Tables Vol C Tables 4.2.6.8 and 6.1.1.4'
Cl Cl 0.1484 0.1585 'International Tables Vol C Tables 4.2.6.8 and 6.1.1.4'

loop_
_geom_angle_atom_site_label_1
_geom_angle_atom_site_label_2
_geom_angle_atom_site_label_3
_geom_angle
C16 O1 C19 117.3(3)
C2 C4 H4A 109.5
C2 C4 H4B 109.5
H4A C4 H4B 109.5
C2 C4 H4C 109.5
H4A C4 H4C 109.5
H4B C4 H4C 109.5
C3 C2 C5 118.8(3)
C3 C2 C4 118.1(3)
C5 C2 C4 114.3(3)
C3 C2 C1 60.5(2)
C5 C2 C1 117.1(3)
C4 C2 C1 117.8(3)
C2 C3 C1 60.9(2)
C2 C3 H3A 117.7
C1 C3 H3A 117.7
C2 C3 H3B 117.7
C1 C3 H3B 117.7
H3A C3 H3B 114.8
C11 C1 C3 119.6(3)
C11 C1 C2 121.9(3)
C3 C1 C2 58.6(2)
C11 C1 H1 115.0
C3 C1 H1 115.0
C2 C1 H1 115.0
C10 C5 C6 118.3(3)
C10 C5 C2 121.4(3)
C6 C5 C2 120.2(3)
C7 C6 C5 121.0(3)
C7 C6 H6 119.5
C5 C6 H6 119.5
C8 C7 C6 118.9(3)
C8 C7 H7 120.5
C6 C7 H7 120.5
C7 C8 C9 121.7(3)
C7 C8 Cl1 119.6(3)
C9 C8 Cl1 118.7(3)
C8 C9 C10 118.8(3)
C8 C9 H9 120.6
C10 C9 H9 120.6
C9 C10 C5 121.3(3)
C9 C10 H10 119.3
C5 C10 H10 119.3
C12 C11 C1 177.7(4)
C11 C12 C13 175.8(4)
C14 C13 C18 118.7(3)
C14 C13 C12 121.9(3)
C18 C13 C12 119.4(3)
C13 C14 C15 121.4(3)
C13 C14 H14 119.3
C15 C14 H14 119.3
C16 C15 C14 119.2(3)
C16 C15 H15 120.4
C14 C15 H15 120.4
O1 C16 C15 124.5(3)
O1 C16 C17 115.0(3)
C15 C16 C17 120.5(3)
C16 C17 C18 120.1(3)
C16 C17 H17 120.0
C18 C17 H17 120.0
C17 C18 C13 120.2(3)
C17 C18 H18 119.9
C13 C18 H18 119.9
O1 C19 H19A 109.5
O1 C19 H19B 109.5
H19A C19 H19B 109.5
O1 C19 H19C 109.5
H19A C19 H19C 109.5
H19B C19 H19C 109.5

loop_
_geom_bond_atom_site_label_1
_geom_bond_atom_site_label_2
_geom_bond_distance
Cl1 C8 1.746(3)
O1 C16 1.375(4)
O1 C19 1.430(5)
C4 C2 1.511(5)
C4 H4A 0.9800
C4 H4B 0.9800
C4 H4C 0.9800
C2 C3 1.487(5)
C2 C5 1.502(4)
C2 C1 1.521(5)
C3 C1 1.516(5)
C3 H3A 0.9900
C3 H3B 0.9900
C1 C11 1.438(5)
C1 H1 1.0000
C5 C10 1.390(5)
C5 C6 1.391(5)
C6 C7 1.391(5)
C6 H6 0.9500
C7 C8 1.375(5)
C7 H7 0.9500
C8 C9 1.377(5)
C9 C10 1.386(5)
C9 H9 0.9500
C10 H10 0.9500
C11 C12 1.197(5)
C12 C13 1.441(4)
C13 C14 1.382(5)
C13 C18 1.400(4)
C14 C15 1.387(4)
C14 H14 0.9500
C15 C16 1.380(5)
C15 H15 0.9500
C16 C17 1.381(5)
C17 C18 1.385(5)
C17 H17 0.9500
C18 H18 0.9500
C19 H19A 0.9800
C19 H19B 0.9800
C19 H19C 0.9800

loop_
_geom_torsion_atom_site_label_1
_geom_torsion_atom_site_label_2
_geom_torsion_atom_site_label_3
_geom_torsion_atom_site_label_4
_geom_torsion
C5 C2 C3 C1 -106.6(3)
C4 C2 C3 C1 107.8(3)
C2 C3 C1 C11 -111.4(4)
C3 C2 C1 C11 107.5(4)
C5 C2 C1 C11 -143.1(3)
C4 C2 C1 C11 -0.7(5)
C5 C2 C1 C3 109.4(3)
C4 C2 C1 C3 -108.2(4)
C3 C2 C5 C10 127.5(4)
C4 C2 C5 C10 -85.7(4)
C1 C2 C5 C10 58.0(4)
C3 C2 C5 C6 -57.3(5)
C4 C2 C5 C6 89.5(4)
C1 C2 C5 C6 -126.8(3)
C10 C5 C6 C7 -0.6(5)
C2 C5 C6 C7 -176.0(3)
C5 C6 C7 C8 0.4(5)
C6 C7 C8 C9 -0.5(5)
C6 C7 C8 Cl1 -179.5(3)
C7 C8 C9 C10 0.8(5)
Cl1 C8 C9 C10 179.8(3)
C8 C9 C10 C5 -0.9(5)
C6 C5 C10 C9 0.9(5)
C2 C5 C10 C9 176.2(3)
C18 C13 C14 C15 1.6(5)
C12 C13 C14 C15 -176.8(3)
C13 C14 C15 C16 -1.0(5)
C19 O1 C16 C15 -14.9(5)
C19 O1 C16 C17 166.4(3)
C14 C15 C16 O1 -178.8(3)
C14 C15 C16 C17 -0.2(5)
O1 C16 C17 C18 179.5(3)
C15 C16 C17 C18 0.7(5)
C16 C17 C18 C13 -0.1(5)
C14 C13 C18 C17 -1.0(5)
C12 C13 C18 C17 177.4(3)
